data_2003614
loop_
_publ_author_name
'Pom\'es Hern\'andez, R.'
'Duque Rodr\'iguez, J.'
'Garc\'ia Trimi\~no, M. I.'
'Novoa de Armas, H.'
'Toscano, R. A.'

_publ_section_title
;
 6-Methylamino-4-methylthio-5-nitro-2-phenylpyrimidine
;
_journal_issue 7
_journal_name_full 'Acta Crystallographica Section C'
_journal_page_first 1392
_journal_page_last 1394
_journal_paper_doi 10.1107/S0108270194013831
_journal_volume 51
_journal_year 1995
_chemical_compound_source 'slow recrystallization from DMF'
_chemical_formula_sum 'C12 H12 N4 O2 S'
_chemical_formula_weight 276.32
_space_group_IT_number 2
_space_group_name_Hall '-P 1'
_space_group_name_H-M_alt 'P -1'
_symmetry_cell_setting triclinic
_symmetry_space_group_name_Hall '-P 1'
_symmetry_space_group_name_H-M 'P -1'
_atom_type_scat_source IntTabIV
_cell_angle_alpha 109.36(2)
_cell_angle_beta 96.47(2)
_cell_angle_gamma 90.56(2)
_cell_formula_units_Z 2
_cell_length_a 5.335(2)
_cell_length_b 10.625(2)
_cell_length_c 11.886(2)
_cell_measurement_reflns_used 35
_cell_measurement_temperature 298
_cell_measurement_theta_max 21
_cell_measurement_theta_min 15
_cell_volume 630.8(3)
_computing_cell_refinement 'SHELXTL-Plus (Sheldrick, 1990)'
_computing_data_collection 'Siemens data collection software XSCANS (1982)'
_computing_data_reduction SHELXTL-Plus
_computing_structure_solution SHELXTL-Plus
_diffrn_measurement_device 'Siemens P3/PC'
_diffrn_measurement_method 2\q/\q
_diffrn_radiation_type MoK\a
_diffrn_radiation_wavelength 0.71069
_diffrn_reflns_av_R_equivalents 0.027
_diffrn_reflns_limit_h_max 6
_diffrn_reflns_limit_h_min 0
_diffrn_reflns_limit_k_max 11
_diffrn_reflns_limit_k_min -11
_diffrn_reflns_limit_l_max 14
_diffrn_reflns_limit_l_min -14
_diffrn_reflns_number 2429
_diffrn_reflns_theta_max 50
_diffrn_standards_decay_% <3
_diffrn_standards_interval_count 100
_diffrn_standards_number 3
_exptl_absorpt_coefficient_mu 0.26
_exptl_absorpt_correction_type none
_exptl_crystal_colour yellow
_exptl_crystal_density_diffrn 1.45
_exptl_crystal_density_meas 1.43
_exptl_crystal_density_method 'picnometric method.'
_exptl_crystal_description 'thin rectangular plate'
_exptl_crystal_size_max 0.6
_exptl_crystal_size_mid 0.3
_exptl_crystal_size_min 0.1
_refine_diff_density_max 0.11
_refine_diff_density_min -0.12
_refine_ls_extinction_method none
_refine_ls_goodness_of_fit_obs 1.11
_refine_ls_hydrogen_treatment refall
_refine_ls_number_parameters 210
_refine_ls_number_reflns 1072
_refine_ls_R_factor_obs 0.061
_refine_ls_shift/esd_max 0.069
_refine_ls_structure_factor_coef Fsqd
_refine_ls_weighting_details 'w = 1/[\s^2^(F)+0.001481F^2^]'
_refine_ls_weighting_scheme calc
_refine_ls_wR_factor_obs 0.068
_reflns_number_observed 1072
_reflns_number_total 2173
_reflns_observed_criterion I>3\s(I)
_cod_data_source_file ab1125.cif
_cod_data_source_block ab1125a
_cod_depositor_comments
;
The following automatic conversions were performed:

'_refine_ls_weighting_scheme' value '1/[\s^2^(F)+0.001481F^2^]' was
changed to 'calc'. New tag '_refine_ls_weighting_details' was
created. The value of the new tag was set to 'w =
1/[\s^2^(F)+0.001481F^2^]'.

Automatic conversion script
Id: cif_fix_values 3143 2015-03-26 13:38:13Z robertas 
;
_cod_original_cell_volume 630.81
_cod_database_code 2003614

loop_
_space_group_symop_id
_space_group_symop_operation_xyz
1 x,y,z
2 -x,-y,-z

loop_
_atom_site_label
_atom_site_fract_x
_atom_site_fract_y
_atom_site_fract_z
_atom_site_U_iso_or_equiv
S(1) .3012(4) .8984(2) .5726(2) .052(1)
O(1) .8712(10) .9989(5) .8839(5) .072(2)
O(2) .7038(9) 1.0157(5) .7169(4) .068(2)
N(1) .3120(10) .7212(5) .8686(5) .040(2)
N(2) .7037(11) .9672(5) .7970(5) .049(3)
N(3) .1334(10) .7424(5) .6822(4) .042(2)
N(4) .6675(10) .8399(5) .9783(5) .046(2)
C(2) .1416(11) .6904(6) .7719(6) .037(3)
C(4) .3136(12) .8340(6) .6909(6) .039(3)
C(5) .5085(12) .8732(6) .7903(6) .040(3)
C(6) .4960(11) .8126(6) .8806(6) .037(3)
C(7) -.0534(12) .5836(6) .7564(6) .041(3)
C(8) -.0352(13) .5062(7) .8307(6) .049(3)
C(9) -.2156(14) .4068(8) .8157(7) .059(3)
C(10) -.4204(14) .3835(8) .7281(6) .057(3)
C(11) -.4390(13) .4595(8) .6545(6) .053(3)
C(12) -.2630(13) .5587(7) .6670(6) .047(3)
C(13) .0232(14) .8108(9) .4806(7) .057(3)
C(14) .6569(16) .7707(10) 1.0641(8) .061(4)
H(1) .772(13) .901(7) .981(6) .07(1)
H(2) .117(12) .524(6) .891(6) .07(1)
H(3) -.199(12) .352(6) .859(6) .07(1)
H(4) -.541(13) .310(6) .709(6) .07(1)
H(5) -.586(12) .446(6) .605(6) .07(1)
H(6) -.261(13) .614(7) .627(6) .07(1)
H(7) -.129(13) .829(7) .510(6) .07(1)
H(8) .004(12) .844(6) .415(6) .07(1)
H(9) .049(13) .715(7) .458(6) .07(1)
H(10) .527(13) .799(7) 1.097(6) .07(1)
H(11) .777(13) .804(7) 1.119(6) .07(1)
H(12) .720(12) .686(7) 1.044(6) .07(1)

loop_
_geom_angle_atom_site_label_1
_geom_angle_atom_site_label_2
_geom_angle_atom_site_label_3
_geom_angle
_geom_angle_publ_flag
C(4) S(1) C(13) 100.7(4) yes
O(1) N(2) O(2) 121.3(6) yes
O(2) N(2) C(5) 119.3(5) yes
C(6) N(4) C(14) 121.5(6) yes
N(1) C(2) C(7) 117.5(6) yes
S(1) C(4) N(3) 116.3(4) yes
N(3) C(4) C(5) 121.0(6) yes
N(2) C(5) C(6) 122.4(5) yes
N(1) C(6) N(4) 116.6(7) yes
N(4) C(6) C(5) 123.1(6) yes
C(2) C(7) C(12) 121.1(7) yes
C(7) C(8) C(9) 120.5(6) yes
C(9) C(10) C(11) 118.9(7) yes
C(7) C(12) C(11) 119.8(8) yes
C(2) N(1) C(6) 118.1(6) yes
O(1) N(2) C(5) 119.4(7) yes
C(2) N(3) C(4) 117.1(5) yes
N(1) C(2) N(3) 126.6(6) yes
N(3) C(2) C(7) 115.8(5) yes
S(1) C(4) C(5) 122.7(5) yes
N(2) C(5) C(4) 120.7(7) yes
C(4) C(5) C(6) 116.9(6) yes
N(1) C(6) C(5) 120.2(5) yes
C(2) C(7) C(8) 120.6(6) yes
C(8) C(7) C(12) 118.3(6) yes
C(8) C(9) C(10) 120.8(8) yes
C(10) C(11) C(12) 121.7(7) yes

loop_
_geom_bond_atom_site_label_1
_geom_bond_atom_site_label_2
_geom_bond_distance
_geom_bond_publ_flag
S(1) C(4) 1.751(8) yes
O(1) N(2) 1.238(7) yes
N(1) C(2) 1.328(8) yes
N(2) C(5) 1.412(9) yes
N(3) C(4) 1.332(8) yes
N(4) C(14) 1.450(10) yes
C(4) C(5) 1.428(8) yes
C(7) C(8) 1.390(10) yes
C(8) C(9) 1.370(10) yes
C(10) C(11) 1.370(10) yes
S(1) C(13) 1.788(7) yes
O(2) N(2) 1.224(9) yes
N(1) C(6) 1.336(8) yes
N(3) C(2) 1.350(10) yes
N(4) C(6) 1.342(8) yes
C(2) C(7) 1.483(9) yes
C(5) C(6) 1.430(10) yes
C(7) C(12) 1.410(9) yes
C(9) C(10) 1.380(10) yes
C(11) C(12) 1.360(10) yes
H(1) N(4) 0.84(7) no
H(2) C(8) 0.99(6) no
H(3) C(9) 0.90(8) no
H(4) C(10) 0.95(7) no
H(5) C(11) 0.91(6) no
H(6) C(12) 0.86(8) no
H(7) C(13) 0.92(8) no
H(8) C(13) 0.95(8) no
H(9) C(13) 0.97(7) no
H(10) C(14) 0.84(7) no
H(11) C(14) 0.85(6) no
H(12) C(14) 0.93(7) no

loop_
_geom_torsion_atom_site_label_1
_geom_torsion_atom_site_label_2
_geom_torsion_atom_site_label_3
_geom_torsion_atom_site_label_4
_geom_torsion
_geom_torsion_publ_flag
C13 S1 C4 N3 1.3(0.5) no
C4 S1 C13 H8 178.7(4.0) no
C6 N1 C2 C7 176.8(0.5) no
O1 N2 C5 C4 -179.6(0.5) no
O2 N2 C5 C6 -179.9(0.5) no
C2 N3 C4 S1 179.3(0.4) no
H1 N4 C6 C5 4.8(5.1) no
H1 N4 C14 H10 109.9(7.5) no
C6 N4 C14 H10 -68.8(4.4) no
N1 C2 C7 C8 -9.2(0.9) no
N3 C2 C7 C12 -12.7(0.8) no
N3 C4 C5 N2 177.9(0.5) no
N2 C5 C6 N4 0.0(0.9) no
C2 C7 C8 H2 -2.4(4.2) no
C12 C7 C8 C9 1.0(0.9) no
C8 C7 C12 C11 -0.9(0.9) no
C7 C8 C9 C10 -1.2(1.0) no
C8 C9 C10 H4 173.3(4.7) no
H3 C9 C10 C11 -175.2(4.5) no
H4 C10 C11 H5 14.0(5.9 no
C10 C11 C12 H6 -177.2(5.4) no
C13 S1 C4 C5 179.6(0.5) no
C4 S1 C13 H9 -59.1(4.7) no
C2 N1 C6 N4 -178.9(0.5) no
O1 N2 C5 C6 0.0(0.9) no
C4 N3 C2 N1 0.0(0.9) no
C2 N3 C4 C5 0.9(0.8) no
C14 N4 C6 N1 1.7(0.9) no
H1 N4 C14 H11 0.6(7.9) no
C6 N4 C14 H11 -178.1(5.0) no
N1 C2 C7 C12 170.2(0.6) no
S1 C4 C5 N2 -0.3(0.8) no
N3 C4 C5 C6 -1.7(0.8) no
C4 C5 C6 N1 1.7(0.8) no
C2 C7 C8 C9 -179.6(0.6) no
C2 C7 C12 C11 179.7(0.6) no
C8 C7 C12 H6 177.6(4.8) no
H2 C8 C9 H3 -1.9(6.5) no
C8 C9 C10 C11 1.3(1.1) no
C9 C10 C11 H5 -173.4(4.1) no
H4 C10 C11 C12 -173.8(4.2) no
H5 C11 C12 C7 172.6(4.6) no
